data_7009438
loop_
_publ_author_name
'Xu, Xingling'
'James, Stuart L.'
'Mingos, D. Michael P.'
'White, Andrew J. P.'
'Williams, David J.'

_publ_section_title
;
 Platinum(II) phosphine and orotate complexes with aminopyridine
 co-ligands, and their molecular recognition via hydrogen
 bonding&#x200A;&#x2020;
;
_journal_issue 21
_journal_name_full 'Journal of the Chemical Society, Dalton Transactions'
_journal_page_first 3783
_journal_paper_doi 10.1039/b000974l
_journal_year 2000
_chemical_formula_sum 'C39 H40 F6 N4 O7 P2 Pt S2'
_chemical_formula_weight 1111.90
_chemical_name_systematic
; 
 ? 
;
_space_group_IT_number 14
_symmetry_cell_setting monoclinic
_symmetry_space_group_name_Hall '-P 2yn'
_symmetry_space_group_name_H-M 'P 1 21/n 1'
_atom_sites_solution_hydrogens geom
_atom_sites_solution_primary direct
_atom_sites_solution_secondary difmap
_audit_creation_method SHELXL
_cell_angle_alpha 90.00
_cell_angle_beta 94.226(5)
_cell_angle_gamma 90.00
_cell_formula_units_Z 4
_cell_length_a 11.8544(6)
_cell_length_b 28.854(2)
_cell_length_c 13.1970(10)
_cell_measurement_reflns_used 26
_cell_measurement_temperature 293(2)
_cell_measurement_theta_max 25.02
_cell_measurement_theta_min 11.30
_cell_volume 4501.7(5)
_computing_cell_refinement 'Siemens XSCANS'
_computing_data_collection 'Siemens XSCANS'
_computing_data_reduction 'Siemens SHELXTL'
_computing_molecular_graphics 'Siemens SHELXTL'
_computing_publication_material 'Siemens SHELXTL'
_computing_structure_refinement 'SHELXL-93 (Sheldrick, 1993)'
_computing_structure_solution 'SHELXS-86 (Sheldrick, 1990)'
_diffrn_ambient_temperature 293(2)
_diffrn_measurement_device 'Siemens P4'
_diffrn_measurement_method '\w scans'
_diffrn_radiation_monochromator graphite
_diffrn_radiation_source 'fine-focus sealed tube'
_diffrn_radiation_type CuK\a
_diffrn_radiation_wavelength 1.54178
_diffrn_reflns_av_R_equivalents 0.0840
_diffrn_reflns_av_sigmaI/netI 0.0551
_diffrn_reflns_limit_h_max 13
_diffrn_reflns_limit_h_min -3
_diffrn_reflns_limit_k_max 32
_diffrn_reflns_limit_k_min -21
_diffrn_reflns_limit_l_max 14
_diffrn_reflns_limit_l_min -14
_diffrn_reflns_number 7047
_diffrn_reflns_theta_max 59.99
_diffrn_reflns_theta_min 3.06
_diffrn_standards_interval_count 97
_diffrn_standards_number 3
_exptl_absorpt_coefficient_mu 8.036
_exptl_absorpt_correction_T_max 0.2136
_exptl_absorpt_correction_T_min 0.0857
_exptl_absorpt_correction_type Ellipsoidal
_exptl_crystal_colour Clear
_exptl_crystal_density_diffrn 1.641
_exptl_crystal_description prisms
_exptl_crystal_F_000 2208
_exptl_crystal_size_max 0.43
_exptl_crystal_size_mid 0.23
_exptl_crystal_size_min 0.20
_refine_diff_density_max 1.530
_refine_diff_density_min -0.835
_refine_diff_density_rms 0.116
_refine_ls_extinction_coef 0.00005(2)
_refine_ls_extinction_expression Fc^*^=kFc[1+0.001xFc^2^\l^3^/sin(2\q)]^-1/4^
_refine_ls_extinction_method SHELXL
_refine_ls_goodness_of_fit_all 1.040
_refine_ls_goodness_of_fit_obs 1.076
_refine_ls_matrix_type full
_refine_ls_number_parameters 554
_refine_ls_number_reflns 6355
_refine_ls_number_restraints 243
_refine_ls_restrained_S_all 1.097
_refine_ls_restrained_S_obs 1.125
_refine_ls_R_factor_all 0.0640
_refine_ls_R_factor_obs 0.0509
_refine_ls_shift/esd_max -0.001
_refine_ls_shift/esd_mean 0.000
_refine_ls_structure_factor_coef Fsqd
_refine_ls_weighting_details 'w=1/[\s^2^(Fo^2^)+(0.0786P)^2^+3.7023P] where P=(Fo^2^+2Fc^2^)/3'
_refine_ls_weighting_scheme calc
_refine_ls_wR_factor_all 0.1354
_refine_ls_wR_factor_obs 0.1241
_reflns_number_observed 5495
_reflns_number_total 6688
_reflns_observed_criterion >2sigma(I)
_cod_data_source_file b000974l.txt
_cod_data_source_block MM9823
_cod_depositor_comments
;
The following automatic conversions were performed:
'_symmetry_cell_setting' value 'Monoclinic' changed to 'monoclinic'
according to '/home/saulius/struct/CIF-dictionaries/cif_core.dic'
dictionary named 'cif_core.dic' version 2.4.1 from 2010-06-29.

Automatic conversion script
Id: cif_fix_enum 1527 2010-12-29 10:47:43Z saulius 

The following automatic conversions were performed:

'_refine_ls_weighting_scheme' value 'calc
w=1/[\s^2^(Fo^2^)+(0.0786P)^2^+3.7023P] where P=(Fo^2^+2Fc^2^)/3' was
changed to 'calc'. New tag '_refine_ls_weighting_details' was
created. The value of the new tag was set to
'w=1/[\s^2^(Fo^2^)+(0.0786P)^2^+3.7023P] where P=(Fo^2^+2Fc^2^)/3'.

Automatic conversion script
Id: cif_fix_values 3143 2015-03-26 13:38:13Z robertas 
;
_cod_original_sg_symbol_H-M P2(1)/n
_cod_original_formula_sum 'C39 H40 N4 P2 Pt O7 S2 F6'
_cod_database_code 7009438

loop_
_symmetry_equiv_pos_as_xyz
'x, y, z'
'-x+1/2, y+1/2, -z+1/2'
'-x, -y, -z'
'x-1/2, -y-1/2, z-1/2'

loop_
_atom_site_aniso_label
_atom_site_aniso_U_11
_atom_site_aniso_U_22
_atom_site_aniso_U_33
_atom_site_aniso_U_23
_atom_site_aniso_U_13
_atom_site_aniso_U_12
Pt 0.0421(2) 0.0529(2) 0.0433(2) 0.00268(12) 0.00319(12) -0.00083(13)
P1 0.0506(11) 0.0639(12) 0.0617(12) 0.0133(9) 0.0101(9) 0.0100(9)
P2 0.0539(10) 0.0534(10) 0.0418(9) -0.0002(7) 0.0047(8) -0.0009(8)
N1 0.045(3) 0.054(3) 0.051(3) -0.007(3) -0.004(3) 0.005(3)
C2 0.059(5) 0.050(4) 0.070(5) -0.004(4) -0.016(4) 0.004(4)
N2 0.073(5) 0.065(4) 0.080(5) 0.022(4) 0.005(4) -0.001(4)
C3 0.082(7) 0.062(5) 0.096(8) -0.006(5) -0.019(6) 0.020(5)
C4 0.092(9) 0.084(8) 0.133(12) -0.017(8) -0.016(8) 0.036(7)
C5 0.088(8) 0.131(11) 0.089(8) -0.029(8) 0.010(7) 0.038(8)
C6 0.071(6) 0.089(7) 0.064(5) -0.006(5) 0.016(5) 0.006(5)
N7 0.057(4) 0.068(4) 0.067(4) 0.001(4) -0.005(3) -0.002(3)
C8 0.051(5) 0.079(6) 0.084(7) 0.008(5) -0.003(4) -0.005(4)
N8 0.069(5) 0.124(8) 0.082(6) 0.007(6) 0.005(5) -0.037(5)
C9 0.063(6) 0.094(8) 0.105(9) -0.017(7) -0.026(6) -0.013(5)
C10 0.115(11) 0.118(11) 0.092(9) -0.019(8) -0.034(8) -0.019(9)
C11 0.119(11) 0.123(10) 0.055(6) -0.012(6) -0.013(6) -0.013(8)
C12 0.087(7) 0.085(6) 0.054(5) 0.007(5) -0.001(5) -0.008(5)
C13 0.072(6) 0.083(6) 0.069(6) 0.009(5) 0.024(5) 0.021(5)
C14 0.099(8) 0.083(6) 0.067(6) -0.009(5) 0.023(5) 0.027(6)
C15 0.084(6) 0.082(6) 0.045(4) -0.010(4) 0.011(4) 0.004(5)
C16 0.051(6) 0.245(22) 0.113(11) 0.040(13) 0.011(6) -0.015(9)
C17 0.057(8) 0.294(31) 0.169(20) 0.014(21) -0.004(10) -0.003(13)
C18 0.056(8) 0.264(28) 0.198(23) 0.055(21) -0.028(11) -0.021(12)
C19 0.118(12) 0.132(13) 0.116(12) 0.028(10) -0.050(10) 0.010(10)
C20 0.076(7) 0.094(8) 0.108(9) 0.023(7) -0.015(6) 0.000(6)
C21 0.049(5) 0.086(6) 0.087(7) 0.025(5) 0.004(4) 0.012(4)
C22 0.137(12) 0.069(6) 0.118(11) 0.024(7) 0.041(9) 0.027(7)
C23 0.125(12) 0.065(7) 0.171(16) 0.045(8) 0.033(11) 0.018(7)
C24 0.091(9) 0.115(11) 0.136(13) 0.058(10) 0.016(9) -0.007(8)
C25 0.100(9) 0.116(10) 0.097(9) 0.038(8) 0.030(7) 0.001(8)
C26 0.085(7) 0.087(7) 0.078(7) 0.020(5) 0.025(6) 0.004(6)
C27 0.067(5) 0.070(5) 0.068(5) 0.022(4) 0.009(4) 0.011(4)
C28 0.080(6) 0.078(6) 0.061(5) -0.005(4) 0.006(5) -0.025(5)
C29 0.118(10) 0.099(8) 0.076(7) 0.008(6) 0.032(7) -0.040(8)
C30 0.138(14) 0.142(13) 0.110(11) 0.022(10) 0.026(10) -0.075(12)
C31 0.153(15) 0.103(10) 0.128(12) -0.025(9) 0.023(11) -0.078(11)
C32 0.134(11) 0.080(7) 0.070(6) -0.013(5) 0.014(7) -0.042(7)
C33 0.066(5) 0.057(4) 0.055(4) 0.004(4) 0.002(4) -0.010(4)
C34 0.061(6) 0.074(6) 0.113(9) 0.010(6) 0.006(6) 0.006(5)
C35 0.057(6) 0.102(9) 0.141(12) 0.012(8) -0.026(7) 0.001(6)
C36 0.119(12) 0.079(8) 0.128(12) -0.008(8) -0.048(10) 0.012(8)
C37 0.163(16) 0.090(8) 0.078(8) 0.022(7) -0.021(9) 0.014(9)
C38 0.117(10) 0.076(6) 0.069(6) 0.011(5) -0.001(6) 0.003(6)
C39 0.063(5) 0.061(4) 0.046(4) -0.005(3) -0.015(3) -0.007(4)
S 0.076(2) 0.088(2) 0.071(2) 0.0152(15) 0.0205(15) 0.006(2)
O1 0.129(10) 0.148(10) 0.180(13) 0.067(9) 0.043(9) 0.054(8)
O2 0.098(9) 0.134(10) 0.095(8) -0.013(8) 0.052(7) 0.002(8)
O3 0.167(16) 0.115(11) 0.093(8) 0.019(7) 0.000(8) -0.054(11)
C 0.138(10) 0.130(10) 0.117(10) 0.006(8) 0.014(8) -0.021(9)
F1 0.214(15) 0.224(15) 0.177(13) 0.020(12) -0.078(12) -0.011(12)
F2 0.215(14) 0.242(14) 0.087(7) -0.016(8) 0.057(8) -0.067(12)
F3 0.245(15) 0.167(11) 0.142(10) -0.038(9) 0.016(10) -0.095(11)
S' 0.081(2) 0.164(4) 0.078(2) 0.012(2) 0.0079(14) 0.020(2)
O1' 0.065(8) 0.247(18) 0.172(15) 0.059(14) 0.017(9) 0.000(11)
O2' 0.148(13) 0.148(13) 0.054(6) -0.004(7) 0.017(7) -0.036(11)
O3' 0.228(20) 0.145(15) 0.224(19) 0.003(14) 0.040(16) 0.040(15)
C' 0.097(10) 0.189(18) 0.079(8) 0.017(10) 0.020(7) 0.005(11)
F1' 0.058(6) 0.178(15) 0.148(12) 0.041(11) 0.008(7) 0.014(7)
F2' 0.242(23) 0.302(28) 0.056(7) -0.013(12) -0.007(10) -0.012(22)
F3' 0.204(19) 0.125(12) 0.247(22) 0.034(14) 0.079(17) -0.010(13)

loop_
_atom_site_label
_atom_site_type_symbol
_atom_site_fract_x
_atom_site_fract_y
_atom_site_fract_z
_atom_site_U_iso_or_equiv
_atom_site_thermal_displace_type
_atom_site_occupancy
_atom_site_calc_flag
_atom_site_refinement_flags
_atom_site_disorder_group
Pt Pt 0.13829(2) 0.117918(10) 0.20327(2) 0.04611(14) Uani 1 d . .
P1 P 0.0197(2) 0.17981(8) 0.1965(2) 0.0585(5) Uani 1 d . .
P2 P 0.2555(2) 0.15428(7) 0.32131(14) 0.0496(4) Uani 1 d . .
N1 N 0.2446(5) 0.0590(2) 0.2057(5) 0.0506(14) Uani 1 d . .
C2 C 0.2420(8) 0.0252(3) 0.2753(7) 0.061(2) Uani 1 d . .
N2 N 0.1697(7) 0.0268(3) 0.3462(7) 0.073(2) Uani 1 d . .
H2A H 0.1213(7) 0.0507(3) 0.3485(7) 0.087 Uiso 1 calc R .
H2B H 0.1686(7) 0.0039(3) 0.3925(7) 0.087 Uiso 1 calc R .
C3 C 0.3174(10) -0.0131(4) 0.2721(10) 0.081(3) Uani 1 d . .
H3A H 0.3173(10) -0.0365(4) 0.3206(10) 0.098 Uiso 1 calc R .
C4 C 0.3892(12) -0.0148(5) 0.1974(13) 0.104(5) Uani 1 d . .
H4A H 0.4376(12) -0.0400(5) 0.1940(13) 0.125 Uiso 1 calc R .
C5 C 0.3925(12) 0.0200(5) 0.1258(10) 0.102(4) Uani 1 d . .
H5A H 0.4432(12) 0.0191(5) 0.0753(10) 0.123 Uiso 1 calc R .
C6 C 0.3183(9) 0.0556(4) 0.1325(8) 0.074(3) Uani 1 d . .
H6A H 0.3182(9) 0.0790(4) 0.0840(8) 0.089 Uiso 1 calc R .
N7 N 0.0390(7) 0.0840(3) 0.0879(6) 0.064(2) Uani 1 d . .
C8 C -0.0523(8) 0.0572(4) 0.1035(9) 0.072(2) Uani 1 d . .
N8 N -0.0793(8) 0.0500(4) 0.1975(8) 0.092(3) Uani 1 d . .
H8A H -0.0374(8) 0.0628(4) 0.2499(8) 0.110 Uiso 1 calc R .
H8B H -0.1395(8) 0.0324(4) 0.2092(8) 0.110 Uiso 1 calc R .
C9 C -0.1181(10) 0.0396(4) 0.0180(11) 0.089(3) Uani 1 d . .
H9A H -0.1833(10) 0.0226(4) 0.0270(11) 0.107 Uiso 1 calc R .
C10 C -0.0866(14) 0.0472(5) -0.0738(12) 0.110(5) Uani 1 d . .
H10A H -0.1307(14) 0.0354(5) -0.1291(12) 0.132 Uiso 1 calc R .
C11 C 0.0094(13) 0.0720(5) -0.0914(9) 0.100(4) Uani 1 d . .
H11A H 0.0315(13) 0.0764(5) -0.1569(9) 0.120 Uiso 1 calc R .
C12 C 0.0701(10) 0.0896(4) -0.0096(7) 0.076(3) Uani 1 d . .
H12A H 0.1355(10) 0.1062(4) -0.0197(7) 0.091 Uiso 1 calc R .
C13 C -0.0061(9) 0.2023(4) 0.3211(8) 0.074(3) Uani 1 d . .
H13A H -0.0603(9) 0.2275(4) 0.3128(8) 0.089 Uiso 1 calc R .
H13B H -0.0400(9) 0.1781(4) 0.3596(8) 0.089 Uiso 1 calc R .
C14 C 0.1005(11) 0.2201(4) 0.3824(8) 0.082(3) Uani 1 d . .
H14A H 0.1398(11) 0.2413(4) 0.3400(8) 0.099 Uiso 1 calc R .
H14B H 0.0774(11) 0.2376(4) 0.4401(8) 0.099 Uiso 1 calc R .
C15 C 0.1827(9) 0.1827(4) 0.4211(7) 0.070(2) Uani 1 d . .
H15A H 0.1417(9) 0.1596(4) 0.4569(7) 0.084 Uiso 1 calc R .
H15B H 0.2386(9) 0.1965(4) 0.4694(7) 0.084 Uiso 1 calc R .
C16 C -0.2048(7) 0.1502(4) 0.1947(6) 0.136(7) Uani 1 d G .
H16A H -0.1907(7) 0.1471(4) 0.2647(6) 0.163 Uiso 1 calc R .
C17 C -0.3102(6) 0.1386(5) 0.1487(9) 0.174(10) Uani 1 d G .
H17A H -0.3668(8) 0.1278(7) 0.1878(12) 0.209 Uiso 1 calc R .
C18 C -0.3312(6) 0.1433(5) 0.0442(10) 0.175(10) Uani 1 d G .
H18A H -0.4018(8) 0.1355(7) 0.0134(13) 0.209 Uiso 1 calc R .
C19 C -0.2468(9) 0.1595(4) -0.0143(6) 0.125(6) Uani 1 d G .
H19A H -0.2608(12) 0.1626(6) -0.0842(7) 0.150 Uiso 1 calc R .
C20 C -0.1413(7) 0.1711(3) 0.0317(6) 0.094(4) Uani 1 d G .
H20A H -0.0848(9) 0.1820(5) -0.0074(7) 0.113 Uiso 1 calc R .
C21 C -0.1203(5) 0.1665(3) 0.1362(6) 0.074(3) Uani 1 d G .
C22 C 0.0320(8) 0.2728(2) 0.1464(6) 0.106(5) Uani 1 d G .
H22A H -0.0140(8) 0.2778(2) 0.1994(6) 0.128 Uiso 1 calc R .
C23 C 0.0663(9) 0.3100(2) 0.0891(8) 0.119(6) Uani 1 d G .
H23A H 0.0432(13) 0.3399(2) 0.1038(11) 0.143 Uiso 1 calc R .
C24 C 0.1352(8) 0.3025(3) 0.0099(7) 0.114(5) Uani 1 d G .
H24A H 0.1581(11) 0.3273(3) -0.0284(10) 0.137 Uiso 1 calc R .
C25 C 0.1698(7) 0.2578(3) -0.0120(6) 0.103(4) Uani 1 d G .
H25A H 0.2159(11) 0.2527(4) -0.0650(8) 0.124 Uiso 1 calc R .
C26 C 0.1355(7) 0.2206(2) 0.0452(6) 0.082(3) Uani 1 d G .
H26A H 0.1587(10) 0.1907(2) 0.0306(8) 0.099 Uiso 1 calc R .
C27 C 0.0666(6) 0.2281(2) 0.1245(5) 0.068(2) Uani 1 d G .
C28 C 0.3697(7) 0.1913(2) 0.1668(4) 0.073(3) Uani 1 d G .
H28A H 0.3407(7) 0.1662(2) 0.1289(4) 0.088 Uiso 1 calc R .
C29 C 0.4417(8) 0.2225(3) 0.1240(5) 0.096(4) Uani 1 d G .
H29A H 0.4608(11) 0.2184(4) 0.0576(6) 0.116 Uiso 1 calc R .
C30 C 0.4849(8) 0.2600(3) 0.1806(7) 0.129(6) Uani 1 d G .
H30A H 0.5331(11) 0.2809(4) 0.1520(9) 0.155 Uiso 1 calc R .
C31 C 0.4562(9) 0.2662(3) 0.2800(6) 0.128(6) Uani 1 d G .
H31A H 0.4852(13) 0.2912(4) 0.3178(9) 0.153 Uiso 1 calc R .
C32 C 0.3843(8) 0.2349(3) 0.3227(4) 0.094(4) Uani 1 d G .
H32A H 0.3651(11) 0.2390(4) 0.3892(5) 0.113 Uiso 1 calc R .
C33 C 0.3410(6) 0.1974(2) 0.2662(4) 0.059(2) Uani 1 d G .
C34 C 0.4588(6) 0.1078(3) 0.3455(5) 0.083(3) Uani 1 d G .
H34A H 0.4724(6) 0.1212(3) 0.2834(5) 0.099 Uiso 1 calc R .
C35 C 0.5395(5) 0.0791(3) 0.3945(8) 0.102(4) Uani 1 d G .
H35A H 0.6071(6) 0.0732(4) 0.3653(10) 0.122 Uiso 1 calc R .
C36 C 0.5192(7) 0.0591(3) 0.4873(7) 0.111(5) Uani 1 d G .
H36A H 0.5732(10) 0.0399(4) 0.5201(10) 0.134 Uiso 1 calc R .
C37 C 0.4182(9) 0.0679(3) 0.5310(5) 0.112(5) Uani 1 d G .
H37A H 0.4046(12) 0.0545(4) 0.5930(6) 0.134 Uiso 1 calc R .
C38 C 0.3375(6) 0.0966(3) 0.4819(5) 0.088(3) Uani 1 d G .
H38A H 0.2699(8) 0.1025(4) 0.5111(7) 0.105 Uiso 1 calc R .
C39 C 0.3578(5) 0.1166(2) 0.3892(4) 0.058(2) Uani 1 d G .
S S -0.1084(3) 0.08311(12) 0.4716(2) 0.0772(8) Uani 0.85 d PD 1
O1 O -0.1822(12) 0.1213(5) 0.4484(12) 0.151(6) Uani 0.85 d PDU 1
O2 O -0.0154(12) 0.0836(6) 0.4089(10) 0.107(5) Uani 0.85 d PD 1
O3 O -0.1632(14) 0.0401(4) 0.4807(11) 0.126(8) Uani 0.85 d PD 1
C C -0.0454(13) 0.0944(5) 0.5953(10) 0.128(6) Uani 0.85 d PDU 1
F1 F 0.0220(16) 0.0589(6) 0.6257(14) 0.209(8) Uani 0.85 d PDU 1
F2 F -0.1231(15) 0.0977(6) 0.6632(8) 0.180(6) Uani 0.85 d PDU 1
F3 F 0.0134(15) 0.1328(5) 0.6004(11) 0.185(6) Uani 0.85 d PDU 1
S0A S -0.0510(18) 0.0718(6) 0.5157(16) 0.078(4) Uiso 0.15 d PD 2
O1A O 0.0330(59) 0.0498(24) 0.5797(41) 0.165(48) Uiso 0.15 d PD 2
O2A O -0.0116(70) 0.0949(17) 0.4304(37) 0.096(28) Uiso 0.15 d PD 2
O3A O -0.1493(42) 0.0442(22) 0.4930(67) 0.173(79) Uiso 0.15 d PD 2
C0A C -0.1015(40) 0.1179(12) 0.5915(29) 0.126(9) Uiso 0.15 d PDU 2
F1A F -0.2019(52) 0.1071(19) 0.6226(56) 0.155(30) Uiso 0.15 d PD 2
F2A F -0.1153(53) 0.1562(10) 0.5382(45) 0.126(19) Uiso 0.15 d PD 2
F3A F -0.0299(71) 0.1255(26) 0.6709(44) 0.345(110) Uiso 0.15 d PD 2
S' S 0.3757(3) 0.1342(2) -0.1431(3) 0.1074(12) Uani 1 d D .
O1' O 0.4780(9) 0.1449(9) -0.1760(16) 0.161(8) Uani 0.65 d PDU 1
O2' O 0.3349(14) 0.1411(7) -0.0476(7) 0.116(6) Uani 0.65 d PDU 1
O3' O 0.3549(22) 0.0828(5) -0.1615(19) 0.198(11) Uani 0.65 d PDU 1
O1B O 0.4428(19) 0.1792(7) -0.1266(20) 0.113(9) Uiso 0.35 d PD 2
O2B O 0.3253(24) 0.1214(12) -0.0575(15) 0.146(19) Uiso 0.35 d PD 2
O3B O 0.4390(26) 0.1036(12) -0.1977(22) 0.176(18) Uiso 0.35 d PD 2
C' C 0.2687(9) 0.1562(5) -0.2311(8) 0.121(6) Uani 1 d D .
F1' F 0.1678(8) 0.1519(7) -0.2038(12) 0.128(5) Uani 0.65 d PD 1
F2' F 0.2874(18) 0.1476(9) -0.3237(7) 0.201(11) Uani 0.65 d PDU 1
F3' F 0.2808(17) 0.2052(4) -0.2211(16) 0.189(9) Uani 0.65 d PDU 1
F1B F 0.2088(25) 0.1144(9) -0.2639(26) 0.179(15) Uiso 0.35 d PD 2
F2B F 0.3021(22) 0.1706(11) -0.3143(14) 0.126(11) Uiso 0.35 d PD 2
F3B F 0.1955(29) 0.1812(16) -0.1878(25) 0.346(51) Uiso 0.35 d PD 2
O40 O -0.2673(21) -0.0029(8) 0.2664(19) 0.244(10) Uiso 1 d . .

loop_
_atom_type_symbol
_atom_type_description
_atom_type_scat_dispersion_real
_atom_type_scat_dispersion_imag
_atom_type_scat_source
C C 0.0181 0.0091 'International Tables Vol C Tables 4.2.6.8 and 6.1.1.4'
H H 0.0000 0.0000 'International Tables Vol C Tables 4.2.6.8 and 6.1.1.4'
N N 0.0311 0.0180 'International Tables Vol C Tables 4.2.6.8 and 6.1.1.4'
O O 0.0492 0.0322 'International Tables Vol C Tables 4.2.6.8 and 6.1.1.4'
F F 0.0727 0.0534 'International Tables Vol C Tables 4.2.6.8 and 6.1.1.4'
P P 0.2955 0.4335 'International Tables Vol C Tables 4.2.6.8 and 6.1.1.4'
S S 0.3331 0.5567 'International Tables Vol C Tables 4.2.6.8 and 6.1.1.4'
Pt Pt -4.5932 6.9264 'International Tables Vol C Tables 4.2.6.8 and 6.1.1.4'

loop_
_geom_angle_atom_site_label_1
_geom_angle_atom_site_label_2
_geom_angle_atom_site_label_3
_geom_angle
_geom_angle_site_symmetry_1
_geom_angle_site_symmetry_3
_geom_angle_publ_flag
N7 Pt N1 86.4(3) . . ?
N7 Pt P2 176.2(2) . . ?
N1 Pt P2 91.6(2) . . ?
N7 Pt P1 91.5(2) . . ?
N1 Pt P1 177.9(2) . . ?
P2 Pt P1 90.54(8) . . ?
C27 P1 C13 106.3(4) . . ?
C27 P1 C21 103.9(4) . . ?
C13 P1 C21 105.1(4) . . ?
C27 P1 Pt 114.6(2) . . ?
C13 P1 Pt 113.0(3) . . ?
C21 P1 Pt 113.1(3) . . ?
C33 P2 C39 103.8(3) . . ?
C33 P2 C15 107.0(4) . . ?
C39 P2 C15 104.4(4) . . ?
C33 P2 Pt 112.2(2) . . ?
C39 P2 Pt 114.5(2) . . ?
C15 P2 Pt 114.0(4) . . ?
C2 N1 C6 118.9(8) . . ?
C2 N1 Pt 123.5(6) . . ?
C6 N1 Pt 117.6(7) . . ?
N2 C2 N1 120.7(8) . . ?
N2 C2 C3 119.4(10) . . ?
N1 C2 C3 119.9(10) . . ?
C4 C3 C2 118.8(11) . . ?
C3 C4 C5 121.6(11) . . ?
C6 C5 C4 117.0(12) . . ?
N1 C6 C5 123.8(11) . . ?
C8 N7 C12 118.7(9) . . ?
C8 N7 Pt 124.5(7) . . ?
C12 N7 Pt 116.8(7) . . ?
N8 C8 N7 118.9(10) . . ?
N8 C8 C9 122.3(10) . . ?
N7 C8 C9 118.8(11) . . ?
C10 C9 C8 119.8(12) . . ?
C9 C10 C11 122.5(12) . . ?
C12 C11 C10 117.2(13) . . ?
C11 C12 N7 122.7(11) . . ?
C14 C13 P1 114.1(7) . . ?
C15 C14 C13 115.0(9) . . ?
C14 C15 P2 113.8(7) . . ?
C17 C16 C21 120.0 . . ?
C16 C17 C18 120.0 . . ?
C19 C18 C17 120.0 . . ?
C18 C19 C20 120.0 . . ?
C19 C20 C21 120.0 . . ?
C20 C21 C16 120.0 . . ?
C20 C21 P1 120.1(5) . . ?
C16 C21 P1 119.8(5) . . ?
C23 C22 C27 120.0 . . ?
C22 C23 C24 120.0 . . ?
C25 C24 C23 120.0 . . ?
C26 C25 C24 120.0 . . ?
C27 C26 C25 120.0 . . ?
C26 C27 C22 120.0 . . ?
C26 C27 P1 119.9(4) . . ?
C22 C27 P1 120.1(4) . . ?
C29 C28 C33 120.0 . . ?
C28 C29 C30 120.0 . . ?
C29 C30 C31 120.0 . . ?
C32 C31 C30 120.0 . . ?
C31 C32 C33 120.0 . . ?
C32 C33 C28 120.0 . . ?
C32 C33 P2 121.3(4) . . ?
C28 C33 P2 118.6(4) . . ?
C35 C34 C39 120.0 . . ?
C34 C35 C36 120.0 . . ?
C37 C36 C35 120.0 . . ?
C36 C37 C38 120.0 . . ?
C37 C38 C39 120.0 . . ?
C38 C39 C34 120.0 . . ?
C38 C39 P2 122.0(4) . . ?
C34 C39 P2 118.0(4) . . ?
O3 S O1 114.8(10) . . ?
O3 S O2 116.0(9) . . ?
O1 S O2 110.9(8) . . ?
O3 S C 104.4(7) . . ?
O1 S C 105.4(8) . . ?
O2 S C 103.9(8) . . ?
F3 C F2 107.3(14) . . ?
F3 C F1 109.2(15) . . ?
F2 C F1 106.2(15) . . ?
F3 C S 112.9(10) . . ?
F2 C S 111.5(11) . . ?
F1 C S 109.5(11) . . ?
O1A S0A O2A 115.3(23) . . ?
O1A S0A O3A 114.0(23) . . ?
O2A S0A O3A 114.1(23) . . ?
O1A S0A C0A 104.5(15) . . ?
O2A S0A C0A 103.7(14) . . ?
O3A S0A C0A 103.3(15) . . ?
F2A C0A F3A 109.5(25) . . ?
F2A C0A F1A 106.6(23) . . ?
F3A C0A F1A 109.5(25) . . ?
F2A C0A S0A 111.0(16) . . ?
F3A C0A S0A 110.2(16) . . ?
F1A C0A S0A 110.0(16) . . ?
O2B S' O3B 122.8(18) . . ?
O1' S' O2' 129.4(12) . . ?
O1' S' O3' 108.0(13) . . ?
O2' S' O3' 102.8(12) . . ?
O2B S' O1B 111.5(16) . . ?
O3B S' O1B 108.5(17) . . ?
O1' S' C' 108.9(8) . . ?
O2B S' C' 107.6(11) . . ?
O3B S' C' 105.9(11) . . ?
O2' S' C' 105.1(7) . . ?
O3' S' C' 98.3(8) . . ?
O1B S' C' 97.4(8) . . ?
F1' C' F2' 118.7(15) . . ?
F2B C' F3B 117.5(21) . . ?
F1' C' F3' 99.2(13) . . ?
F2' C' F3' 104.9(15) . . ?
F2B C' F1B 101.2(17) . . ?
F3B C' F1B 105.5(21) . . ?
F2B C' S' 115.6(13) . . ?
F1' C' S' 114.8(9) . . ?
F2' C' S' 112.9(11) . . ?
F3B C' S' 112.4(14) . . ?
F3' C' S' 103.3(10) . . ?
F1B C' S' 102.1(11) . . ?

loop_
_geom_bond_atom_site_label_1
_geom_bond_atom_site_label_2
_geom_bond_distance
_geom_bond_site_symmetry_2
_geom_bond_publ_flag
Pt N7 2.097(8) . ?
Pt N1 2.114(6) . ?
Pt P2 2.267(2) . ?
Pt P1 2.271(2) . ?
P1 C27 1.798(5) . ?
P1 C13 1.815(10) . ?
P1 C21 1.827(6) . ?
P2 C33 1.794(5) . ?
P2 C39 1.815(5) . ?
P2 C15 1.822(9) . ?
N1 C2 1.343(12) . ?
N1 C6 1.353(12) . ?
C2 N2 1.315(13) . ?
C2 C3 1.423(13) . ?
C3 C4 1.35(2) . ?
C4 C5 1.38(2) . ?
C5 C6 1.36(2) . ?
N7 C8 1.357(13) . ?
N7 C12 1.374(13) . ?
C8 N8 1.320(14) . ?
C8 C9 1.418(15) . ?
C9 C10 1.31(2) . ?
C10 C11 1.38(2) . ?
C11 C12 1.35(2) . ?
C13 C14 1.54(2) . ?
C14 C15 1.516(15) . ?
C16 C17 1.39 . ?
C16 C21 1.39 . ?
C17 C18 1.39 . ?
C18 C19 1.39 . ?
C19 C20 1.39 . ?
C20 C21 1.39 . ?
C22 C23 1.39 . ?
C22 C27 1.39 . ?
C23 C24 1.39 . ?
C24 C25 1.39 . ?
C25 C26 1.39 . ?
C26 C27 1.39 . ?
C28 C29 1.39 . ?
C28 C33 1.39 . ?
C29 C30 1.39 . ?
C30 C31 1.39 . ?
C31 C32 1.39 . ?
C32 C33 1.39 . ?
C34 C35 1.39 . ?
C34 C39 1.39 . ?
C35 C36 1.39 . ?
C36 C37 1.39 . ?
C37 C38 1.39 . ?
C38 C39 1.39 . ?
S O3 1.410(11) . ?
S O1 1.425(10) . ?
S O2 1.426(9) . ?
S C 1.775(13) . ?
C F3 1.307(15) . ?
C F2 1.335(15) . ?
C F1 1.34(2) . ?
S0A O1A 1.41(2) . ?
S0A O2A 1.42(2) . ?
S0A O3A 1.42(2) . ?
S0A C0A 1.80(2) . ?
C0A F2A 1.31(2) . ?
C0A F3A 1.32(2) . ?
C0A F1A 1.32(2) . ?
S' O1' 1.354(12) . ?
S' O2B 1.37(2) . ?
S' O3B 1.39(2) . ?
S' O2' 1.396(11) . ?
S' O3' 1.520(14) . ?
S' O1B 1.53(2) . ?
S' C' 1.774(11) . ?
C' F2B 1.26(2) . ?
C' F1' 1.280(13) . ?
C' F2' 1.281(14) . ?
C' F3B 1.29(2) . ?
C' F3' 1.427(15) . ?
C' F1B 1.45(2) . ?
